data_1552869
loop_
_publ_author_name
'Schwarz, Christopher'
'Handelmann, Jens'
'Baier, Daniel M.'
'Ouissa, Alina'
'Gessner, Viktoria H.'

_publ_section_title
;
 Mono- and Diylide-substituted Phosphines (YPhos): Impact of the Ligand
 Properties on the Catalytic Activity in Gold(I)-Catalysed Hydroaminations
;
_journal_name_full 'Catalysis Science &amp; Technology'
_journal_paper_doi 10.1039/C9CY01861A
_journal_year 2019
_chemical_formula_moiety 'C46 H35 Au Cl N2 P3, C Cl2 H2'
_chemical_formula_sum 'C47 H37 Au Cl3 N2 P3'
_chemical_formula_weight 1026.01
_space_group_crystal_system triclinic
_space_group_IT_number 2
_space_group_name_Hall '-P 1'
_space_group_name_H-M_alt 'P -1'
_atom_sites_solution_hydrogens geom
_audit_creation_method SHELXL-2018/3
_audit_update_record
;
2019-07-26 deposited with the CCDC.	2019-10-14 downloaded from the CCDC.
;
_cell_angle_alpha 70.090(5)
_cell_angle_beta 84.549(5)
_cell_angle_gamma 78.391(5)
_cell_formula_units_Z 2
_cell_length_a 12.5994(8)
_cell_length_b 13.2954(8)
_cell_length_c 13.5256(8)
_cell_measurement_reflns_used 11151
_cell_measurement_temperature 100(2)
_cell_measurement_theta_max 74.3460
_cell_measurement_theta_min 3.4550
_cell_volume 2085.9(2)
_computing_cell_refinement 'CrysAlisPro 1.171.38.46 (Rigaku OD, 2015)'
_computing_data_collection 'CrysAlisPro 1.171.38.46 (Rigaku OD, 2015)'
_computing_data_reduction 'CrysAlisPro 1.171.38.46 (Rigaku OD, 2015)'
_computing_molecular_graphics 'SHELXLE-2018 (Sheldrick, 2018)'
_computing_structure_refinement 'SHELXL-2018/3 (Sheldrick, 2018)'
_computing_structure_solution 'SHELXT-2014/5 (Sheldrick, 2014)'
_diffrn_ambient_temperature 100(2)
_diffrn_detector_area_resol_mean 10.4409
_diffrn_measured_fraction_theta_full 0.998
_diffrn_measured_fraction_theta_max 0.970
_diffrn_measurement_device 'four-circle diffractometer'
_diffrn_measurement_method '\w scans'
_diffrn_radiation_type 'Cu K\a'
_diffrn_radiation_wavelength 1.54184
_diffrn_reflns_av_R_equivalents 0.0203
_diffrn_reflns_av_unetI/netI 0.0232
_diffrn_reflns_Laue_measured_fraction_full 0.998
_diffrn_reflns_Laue_measured_fraction_max 0.970
_diffrn_reflns_limit_h_max 15
_diffrn_reflns_limit_h_min -15
_diffrn_reflns_limit_k_max 15
_diffrn_reflns_limit_k_min -16
_diffrn_reflns_limit_l_max 16
_diffrn_reflns_limit_l_min -16
_diffrn_reflns_number 15135
_diffrn_reflns_point_group_measured_fraction_full 0.998
_diffrn_reflns_point_group_measured_fraction_max 0.970
_diffrn_reflns_theta_full 67.684
_diffrn_reflns_theta_max 74.558
_diffrn_reflns_theta_min 3.477
_diffrn_source 'micro-focus sealed X-ray tube'
_diffrn_source_type 'SuperNova (Cu) X-ray Source'
_exptl_absorpt_coefficient_mu 9.766
_exptl_absorpt_correction_T_max 0.393
_exptl_absorpt_correction_T_min 0.109
_exptl_absorpt_correction_type gaussian
_exptl_absorpt_process_details
;
CrysAlisPro 1.171.38.46 (Rigaku Oxford Diffraction, 2015)
Numerical absorption correction based on gaussian integration over
			a multifaceted crystal model
Empirical absorption correction using spherical harmonics,
 implemented in SCALE3 ABSPACK scaling algorithm.
;
_exptl_crystal_colour colourless
_exptl_crystal_density_diffrn 1.634
_exptl_crystal_description block
_exptl_crystal_F_000 1016
_exptl_crystal_size_max 0.332
_exptl_crystal_size_mid 0.255
_exptl_crystal_size_min 0.215
_refine_diff_density_max 0.774
_refine_diff_density_min -1.501
_refine_diff_density_rms 0.097
_refine_ls_extinction_method none
_refine_ls_goodness_of_fit_ref 1.110
_refine_ls_hydrogen_treatment constr
_refine_ls_matrix_type full
_refine_ls_number_parameters 533
_refine_ls_number_reflns 8272
_refine_ls_number_restraints 7
_refine_ls_restrained_S_all 1.111
_refine_ls_R_factor_all 0.0255
_refine_ls_R_factor_gt 0.0231
_refine_ls_shift/su_max 0.002
_refine_ls_shift/su_mean 0.000
_refine_ls_structure_factor_coef Fsqd
_refine_ls_weighting_details 'w=1/[\s^2^(Fo^2^)+(0.0329P)^2^+1.6067P] where P=(Fo^2^+2Fc^2^)/3'
_refine_ls_weighting_scheme calc
_refine_ls_wR_factor_gt 0.0585
_refine_ls_wR_factor_ref 0.0593
_reflns_Friedel_coverage 0.000
_reflns_number_gt 8051
_reflns_number_total 8272
_reflns_threshold_expression 'I > 2\s(I)'
_cod_data_source_file c9cy01861a2.cif
_cod_data_source_block CS006
_cod_database_code 1552869
_shelx_shelxl_version_number 2018/3
_shelx_space_group_comment
;
The symmetry employed for this shelxl refinement is uniquely defined
by the following loop, which should always be used as a source of
symmetry information in preference to the above space-group names.
They are only intended as comments.
;

loop_
_space_group_symop_operation_xyz
'x, y, z'
'-x, -y, -z'

loop_
_atom_site_label
_atom_site_type_symbol
_atom_site_fract_x
_atom_site_fract_y
_atom_site_fract_z
_atom_site_U_iso_or_equiv
_atom_site_adp_type
_atom_site_occupancy
_atom_site_site_symmetry_order
_atom_site_calc_flag
_atom_site_refinement_flags_posn
_atom_site_refinement_flags_adp
_atom_site_refinement_flags_occupancy
_atom_site_disorder_assembly
_atom_site_disorder_group
Au1 Au 0.15992(2) 0.39508(2) 0.25266(2) 0.01761(4) Uani 1 1 d . . . . .
P1 P 0.29283(5) 0.25009(5) 0.29816(5) 0.01414(11) Uani 1 1 d . . . . .
P2 P 0.23289(5) 0.21072(5) 0.10314(5) 0.01467(11) Uani 1 1 d . . . . .
Cl1 Cl 0.02992(6) 0.55048(6) 0.21594(6) 0.03524(16) Uani 1 1 d . . . . .
N1 N 0.4057(2) -0.02930(18) 0.28969(18) 0.0256(5) Uani 1 1 d . . . . .
N2 N 0.58052(18) 0.22911(18) 0.18391(18) 0.0221(4) Uani 1 1 d . . . . .
C1 C 0.3060(2) 0.16784(19) 0.21632(19) 0.0161(4) Uani 1 1 d . . . . .
C2 C 0.3610(2) 0.0594(2) 0.25459(19) 0.0180(5) Uani 1 1 d . . . . .
C3 C 0.2859(2) 0.12641(19) 0.02273(19) 0.0177(5) Uani 1 1 d . . . . .
P3 P 0.44151(5) 0.37528(5) 0.36152(5) 0.01625(12) Uani 1 1 d . . . . .
C4 C 0.3808(2) 0.1429(2) -0.0376(2) 0.0284(6) Uani 1 1 d . . . . .
H4 H 0.417626 0.198057 -0.035997 0.034 Uiso 1 1 calc R U . . .
C5 C 0.4218(3) 0.0789(2) -0.1001(2) 0.0323(6) Uani 1 1 d . . . . .
H5 H 0.486830 0.090023 -0.140725 0.039 Uiso 1 1 calc R U . . .
C6 C 0.3677(3) -0.0011(2) -0.1032(2) 0.0271(6) Uani 1 1 d . . . . .
H6 H 0.395122 -0.044359 -0.146446 0.033 Uiso 1 1 calc R U . . .
C7 C 0.2740(2) -0.0177(2) -0.0431(2) 0.0270(6) Uani 1 1 d . . . . .
H7 H 0.237237 -0.072738 -0.045069 0.032 Uiso 1 1 calc R U . . .
C8 C 0.2325(2) 0.0454(2) 0.0203(2) 0.0237(5) Uani 1 1 d . . . . .
H8 H 0.168097 0.033175 0.061615 0.028 Uiso 1 1 calc R U . . .
C9 C 0.0908(2) 0.20154(19) 0.1252(2) 0.0187(5) Uani 1 1 d . . . . .
C10 C 0.0494(2) 0.1650(2) 0.2278(2) 0.0225(5) Uani 1 1 d . . . . .
H10 H 0.095383 0.146047 0.285575 0.027 Uiso 1 1 calc R U . . .
C11 C -0.0595(2) 0.1564(2) 0.2457(2) 0.0258(5) Uani 1 1 d . . . . .
H11 H -0.087859 0.131344 0.315608 0.031 Uiso 1 1 calc R U . . .
C12 C -0.1269(2) 0.1845(2) 0.1611(3) 0.0267(6) Uani 1 1 d . . . . .
H12 H -0.201501 0.179661 0.173317 0.032 Uiso 1 1 calc R U . . .
C13 C -0.0852(2) 0.2195(2) 0.0588(2) 0.0256(5) Uani 1 1 d . . . . .
H13 H -0.131216 0.238218 0.001160 0.031 Uiso 1 1 calc R U . . .
C14 C 0.0236(2) 0.2271(2) 0.0408(2) 0.0213(5) Uani 1 1 d . . . . .
H14 H 0.052232 0.249761 -0.029244 0.026 Uiso 1 1 calc R U . . .
C15 C 0.2441(2) 0.34932(19) 0.02747(18) 0.0163(4) Uani 1 1 d . . . . .
C16 C 0.1552(2) 0.4259(2) -0.0234(2) 0.0210(5) Uani 1 1 d . . . . .
H16 H 0.085318 0.406966 -0.014446 0.025 Uiso 1 1 calc R U . . .
C17 C 0.1696(2) 0.5290(2) -0.0866(2) 0.0244(5) Uani 1 1 d . . . . .
H17 H 0.109458 0.580645 -0.120965 0.029 Uiso 1 1 calc R U . . .
C18 C 0.2718(2) 0.5573(2) -0.0999(2) 0.0238(5) Uani 1 1 d . . . . .
H18 H 0.281344 0.628015 -0.143776 0.029 Uiso 1 1 calc R U . . .
C19 C 0.3596(2) 0.4824(2) -0.0492(2) 0.0205(5) Uani 1 1 d . . . . .
H19 H 0.429085 0.502277 -0.057914 0.025 Uiso 1 1 calc R U . . .
C20 C 0.3467(2) 0.3783(2) 0.01442(19) 0.0183(5) Uani 1 1 d . . . . .
H20 H 0.407102 0.327205 0.048847 0.022 Uiso 1 1 calc R U . . .
C21 C 0.4222(2) 0.28649(19) 0.29841(19) 0.0162(4) Uani 1 1 d . . . . .
C22 C 0.5089(2) 0.25469(19) 0.23611(19) 0.0168(5) Uani 1 1 d . . . . .
C23 C 0.4144(2) 0.5176(2) 0.2836(2) 0.0197(5) Uani 1 1 d . . . . .
C24 C 0.3873(2) 0.5485(2) 0.1788(2) 0.0208(5) Uani 1 1 d . . . . .
H24 H 0.380944 0.494897 0.149020 0.025 Uiso 1 1 calc R U . . .
C25 C 0.3694(2) 0.6579(2) 0.1176(2) 0.0259(5) Uani 1 1 d . . . . .
H25 H 0.351372 0.679187 0.045826 0.031 Uiso 1 1 calc R U . . .
C26 C 0.3780(2) 0.7357(2) 0.1619(2) 0.0292(6) Uani 1 1 d . . . . .
H26 H 0.367069 0.810260 0.119754 0.035 Uiso 1 1 calc R U . . .
C27 C 0.4024(2) 0.7061(2) 0.2672(2) 0.0292(6) Uani 1 1 d . . . . .
H27 H 0.406544 0.760225 0.297145 0.035 Uiso 1 1 calc R U . . .
C28 C 0.4209(2) 0.5967(2) 0.3286(2) 0.0259(5) Uani 1 1 d . . . . .
H28 H 0.437729 0.575756 0.400612 0.031 Uiso 1 1 calc R U . . .
C29 C 0.5827(2) 0.3407(2) 0.3954(2) 0.0207(5) Uani 1 1 d . . . . .
C30 C 0.6526(2) 0.4152(2) 0.3567(2) 0.0250(5) Uani 1 1 d . . . . .
H30 H 0.625142 0.488774 0.317701 0.030 Uiso 1 1 calc R U . . .
C31 C 0.7629(2) 0.3812(3) 0.3756(3) 0.0314(6) Uani 1 1 d . . . . .
H31 H 0.811129 0.431271 0.347715 0.038 Uiso 1 1 calc R U . . .
C32 C 0.8026(2) 0.2751(3) 0.4346(3) 0.0335(7) Uani 1 1 d . . . . .
H32 H 0.877807 0.252856 0.448145 0.040 Uiso 1 1 calc R U . . .
C33 C 0.7335(3) 0.2006(2) 0.4744(3) 0.0318(6) Uani 1 1 d . . . . .
H33 H 0.761219 0.127900 0.515813 0.038 Uiso 1 1 calc R U . . .
C34 C 0.6239(2) 0.2325(2) 0.4535(2) 0.0252(5) Uani 1 1 d . . . . .
H34 H 0.576850 0.180978 0.478610 0.030 Uiso 1 1 calc R U . . .
C35 C 0.3514(2) 0.3653(2) 0.4753(2) 0.0201(5) Uani 1 1 d . . . . .
C36 C 0.2496(2) 0.4337(2) 0.4622(2) 0.0256(5) Uani 1 1 d . . . . .
H36 H 0.231845 0.488373 0.396406 0.031 Uiso 1 1 calc R U . . .
C37 C 0.1747(3) 0.4212(3) 0.5461(3) 0.0351(7) Uani 1 1 d . . . . .
H37 H 0.105333 0.466711 0.537318 0.042 Uiso 1 1 calc R U . . .
C38 C 0.2013(3) 0.3422(3) 0.6427(3) 0.0396(8) Uani 1 1 d . . . . .
H38 H 0.149900 0.333688 0.699739 0.048 Uiso 1 1 calc R U . . .
C39 C 0.3020(3) 0.2762(3) 0.6560(2) 0.0362(7) Uani 1 1 d . . . . .
H39 H 0.320029 0.223167 0.722589 0.043 Uiso 1 1 calc R U . . .
C40 C 0.3773(3) 0.2868(2) 0.5727(2) 0.0263(6) Uani 1 1 d . . . . .
H40 H 0.446323 0.240519 0.582170 0.032 Uiso 1 1 calc R U . . .
C41 C 0.2706(2) 0.16135(19) 0.43150(19) 0.0179(5) Uani 1 1 d . . . . .
C42 C 0.1668(2) 0.1681(2) 0.4780(2) 0.0245(5) Uani 1 1 d . . . . .
H42 H 0.107713 0.217531 0.439404 0.029 Uiso 1 1 calc R U . . .
C43 C 0.1500(3) 0.1020(3) 0.5814(2) 0.0309(6) Uani 1 1 d . . . . .
H43 H 0.079177 0.105759 0.612804 0.037 Uiso 1 1 calc R U . . .
C44 C 0.2364(3) 0.0313(2) 0.6381(2) 0.0294(6) Uani 1 1 d . . . . .
H44 H 0.225067 -0.011894 0.709026 0.035 Uiso 1 1 calc R U . . .
C45 C 0.3390(2) 0.0230(2) 0.5921(2) 0.0243(5) Uani 1 1 d . . . . .
H45 H 0.397878 -0.026507 0.631056 0.029 Uiso 1 1 calc R U . . .
C46 C 0.3562(2) 0.0871(2) 0.4886(2) 0.0202(5) Uani 1 1 d . . . . .
H46 H 0.426640 0.080336 0.456767 0.024 Uiso 1 1 calc R U . . .
Cl1A_1 Cl 0.1181(4) 0.7460(4) 0.3393(3) 0.0904(18) Uani 0.336(3) 1 d D . P A 2
Cl2A_1 Cl -0.0059(7) 0.9018(8) 0.1565(8) 0.0509(19) Uani 0.336(3) 1 d D . P A 2
C1A_1 C 0.0990(12) 0.7900(13) 0.2049(9) 0.051(4) Uani 0.336(3) 1 d D . P A 2
H1AA_1 H 0.084275 0.728372 0.186240 0.061 Uiso 0.336(3) 1 calc R U P A 2
H1AB_1 H 0.167609 0.809256 0.168245 0.061 Uiso 0.336(3) 1 calc R U P A 2
Cl1B_1 Cl 0.14864(10) 0.87401(11) 0.28851(10) 0.0416(4) Uani 0.664(3) 1 d D . P A 1
Cl2B_1 Cl -0.0281(4) 0.8824(4) 0.1633(3) 0.0511(10) Uani 0.664(3) 1 d D . P A 1
C1B_1 C 0.0761(6) 0.7969(7) 0.2460(7) 0.0529(18) Uani 0.664(3) 1 d D . P A 1
H1BA_1 H 0.125915 0.754281 0.207672 0.063 Uiso 0.664(3) 1 calc R U P A 1
H1BB_1 H 0.044736 0.745370 0.307767 0.063 Uiso 0.664(3) 1 calc R U P A 1

loop_
_atom_site_aniso_label
_atom_site_aniso_U_11
_atom_site_aniso_U_22
_atom_site_aniso_U_33
_atom_site_aniso_U_23
_atom_site_aniso_U_13
_atom_site_aniso_U_12
Au1 0.01820(6) 0.01640(6) 0.01784(6) -0.00657(4) -0.00291(4) 0.00048(4)
P1 0.0158(3) 0.0131(3) 0.0136(3) -0.0044(2) -0.0004(2) -0.0029(2)
P2 0.0168(3) 0.0138(3) 0.0138(3) -0.0040(2) -0.0006(2) -0.0044(2)
Cl1 0.0345(4) 0.0299(3) 0.0347(4) -0.0119(3) -0.0117(3) 0.0163(3)
N1 0.0356(13) 0.0178(11) 0.0212(11) -0.0061(9) -0.0030(9) 0.0009(9)
N2 0.0205(10) 0.0237(11) 0.0254(11) -0.0113(9) 0.0011(9) -0.0061(8)
C1 0.0194(11) 0.0153(11) 0.0144(11) -0.0048(9) -0.0023(9) -0.0041(9)
C2 0.0216(12) 0.0196(12) 0.0146(11) -0.0065(9) 0.0021(9) -0.0078(10)
C3 0.0220(12) 0.0158(11) 0.0146(11) -0.0047(9) -0.0039(9) -0.0012(9)
P3 0.0204(3) 0.0144(3) 0.0150(3) -0.0051(2) -0.0019(2) -0.0044(2)
C4 0.0315(14) 0.0296(14) 0.0313(15) -0.0175(12) 0.0081(12) -0.0127(11)
C5 0.0374(16) 0.0320(15) 0.0325(15) -0.0182(13) 0.0121(13) -0.0108(13)
C6 0.0414(16) 0.0218(12) 0.0184(12) -0.0090(10) -0.0039(11) -0.0003(11)
C7 0.0358(15) 0.0201(12) 0.0293(14) -0.0112(11) -0.0077(11) -0.0056(11)
C8 0.0271(13) 0.0198(12) 0.0259(13) -0.0086(10) -0.0018(10) -0.0056(10)
C9 0.0182(11) 0.0156(11) 0.0234(12) -0.0068(9) -0.0002(9) -0.0054(9)
C10 0.0258(13) 0.0214(12) 0.0227(13) -0.0080(10) 0.0008(10) -0.0089(10)
C11 0.0274(14) 0.0238(13) 0.0283(14) -0.0101(11) 0.0076(11) -0.0108(10)
C12 0.0184(12) 0.0182(12) 0.0448(17) -0.0109(11) 0.0007(11) -0.0058(9)
C13 0.0220(13) 0.0195(12) 0.0358(15) -0.0065(11) -0.0075(11) -0.0062(10)
C14 0.0227(12) 0.0179(11) 0.0229(12) -0.0044(10) -0.0040(10) -0.0054(9)
C15 0.0211(12) 0.0150(11) 0.0133(10) -0.0039(9) -0.0004(9) -0.0054(9)
C16 0.0193(12) 0.0184(12) 0.0251(13) -0.0055(10) -0.0020(10) -0.0056(9)
C17 0.0248(13) 0.0184(12) 0.0259(13) -0.0024(10) -0.0037(10) -0.0022(10)
C18 0.0294(14) 0.0181(12) 0.0228(13) -0.0038(10) 0.0005(10) -0.0080(10)
C19 0.0211(12) 0.0216(12) 0.0208(12) -0.0077(10) 0.0019(9) -0.0084(9)
C20 0.0205(12) 0.0183(11) 0.0163(11) -0.0059(9) -0.0006(9) -0.0036(9)
C21 0.0188(11) 0.0141(10) 0.0168(11) -0.0050(9) 0.0001(9) -0.0058(8)
C22 0.0210(12) 0.0133(10) 0.0159(11) -0.0026(9) -0.0046(9) -0.0043(9)
C23 0.0222(12) 0.0160(11) 0.0207(12) -0.0048(9) -0.0023(9) -0.0042(9)
C24 0.0214(12) 0.0210(12) 0.0201(12) -0.0067(10) -0.0008(9) -0.0042(9)
C25 0.0271(13) 0.0239(13) 0.0228(13) -0.0027(10) -0.0030(10) -0.0038(10)
C26 0.0293(14) 0.0173(12) 0.0356(15) -0.0014(11) -0.0054(12) -0.0034(10)
C27 0.0342(15) 0.0181(12) 0.0372(16) -0.0101(11) -0.0081(12) -0.0037(11)
C28 0.0343(15) 0.0196(12) 0.0249(13) -0.0074(11) -0.0063(11) -0.0050(10)
C29 0.0216(12) 0.0237(12) 0.0200(12) -0.0106(10) -0.0036(9) -0.0040(10)
C30 0.0274(14) 0.0276(13) 0.0248(13) -0.0126(11) -0.0016(10) -0.0084(11)
C31 0.0283(15) 0.0389(16) 0.0348(16) -0.0187(13) -0.0004(12) -0.0129(12)
C32 0.0224(14) 0.0462(18) 0.0406(17) -0.0259(14) -0.0083(12) -0.0018(12)
C33 0.0321(15) 0.0286(14) 0.0356(16) -0.0137(12) -0.0123(12) 0.0031(11)
C34 0.0266(13) 0.0233(13) 0.0275(13) -0.0093(11) -0.0058(11) -0.0045(10)
C35 0.0264(13) 0.0198(11) 0.0186(12) -0.0105(10) 0.0010(10) -0.0074(10)
C36 0.0279(14) 0.0260(13) 0.0273(14) -0.0150(11) 0.0003(11) -0.0042(11)
C37 0.0315(15) 0.0395(16) 0.0429(18) -0.0263(14) 0.0104(13) -0.0088(13)
C38 0.0493(19) 0.0414(17) 0.0363(17) -0.0220(14) 0.0205(15) -0.0199(15)
C39 0.058(2) 0.0313(15) 0.0220(14) -0.0095(12) 0.0090(13) -0.0173(14)
C40 0.0376(15) 0.0224(12) 0.0201(13) -0.0076(10) -0.0002(11) -0.0077(11)
C41 0.0243(12) 0.0166(11) 0.0143(11) -0.0057(9) 0.0019(9) -0.0069(9)
C42 0.0234(13) 0.0284(13) 0.0230(13) -0.0093(11) 0.0010(10) -0.0069(10)
C43 0.0317(15) 0.0370(15) 0.0240(14) -0.0081(12) 0.0092(11) -0.0146(12)
C44 0.0447(17) 0.0274(14) 0.0160(12) -0.0022(10) 0.0033(11) -0.0172(12)
C45 0.0353(15) 0.0178(12) 0.0182(12) -0.0017(10) -0.0044(10) -0.0068(10)
C46 0.0243(13) 0.0186(11) 0.0175(12) -0.0054(9) 0.0002(9) -0.0049(9)
Cl1A_1 0.083(3) 0.126(4) 0.053(2) -0.048(2) -0.0381(18) 0.052(2)
Cl2A_1 0.044(3) 0.054(3) 0.051(2) -0.0178(19) 0.0064(19) -0.002(2)
C1A_1 0.040(7) 0.074(9) 0.044(8) -0.039(8) -0.024(6) 0.020(6)
Cl1B_1 0.0394(7) 0.0495(7) 0.0402(7) -0.0201(5) -0.0065(5) -0.0061(5)
Cl2B_1 0.056(2) 0.063(2) 0.0382(15) -0.0281(13) -0.0199(15) 0.0107(14)
C1B_1 0.053(4) 0.058(4) 0.053(5) -0.026(4) -0.014(4) -0.003(3)

loop_
_atom_type_symbol
_atom_type_description
_atom_type_scat_dispersion_real
_atom_type_scat_dispersion_imag
_atom_type_scat_source
C C 0.0181 0.0091 'International Tables Vol C Tables 4.2.6.8 and 6.1.1.4'
H H 0.0000 0.0000 'International Tables Vol C Tables 4.2.6.8 and 6.1.1.4'
N N 0.0311 0.0180 'International Tables Vol C Tables 4.2.6.8 and 6.1.1.4'
P P 0.2955 0.4335 'International Tables Vol C Tables 4.2.6.8 and 6.1.1.4'
Cl Cl 0.3639 0.7018 'International Tables Vol C Tables 4.2.6.8 and 6.1.1.4'
Au Au -4.4197 7.2980 'International Tables Vol C Tables 4.2.6.8 and 6.1.1.4'

loop_
_geom_angle_atom_site_label_1
_geom_angle_atom_site_label_2
_geom_angle_atom_site_label_3
_geom_angle
P1 Au1 Cl1 174.69(2)
C1 P1 C21 107.54(11)
C1 P1 C41 106.13(11)
C21 P1 C41 105.31(11)
C1 P1 Au1 113.78(8)
C21 P1 Au1 112.39(8)
C41 P1 Au1 111.14(8)
C1 P2 C15 110.14(11)
C1 P2 C9 114.52(12)
C15 P2 C9 108.63(11)
C1 P2 C3 109.96(12)
C15 P2 C3 108.08(11)
C9 P2 C3 105.24(12)
C2 C1 P2 119.59(19)
C2 C1 P1 118.69(18)
P2 C1 P1 120.71(14)
N1 C2 C1 177.5(3)
C8 C3 C4 119.6(2)
C8 C3 P2 120.6(2)
C4 C3 P2 119.82(19)
C21 P3 C23 115.21(12)
C21 P3 C35 111.04(11)
C23 P3 C35 104.30(12)
C21 P3 C29 106.37(12)
C23 P3 C29 107.58(12)
C35 P3 C29 112.43(12)
C5 C4 C3 120.2(3)
C5 C4 H4 119.9
C3 C4 H4 119.9
C6 C5 C4 120.0(3)
C6 C5 H5 120.0
C4 C5 H5 120.0
C7 C6 C5 119.7(3)
C7 C6 H6 120.1
C5 C6 H6 120.1
C6 C7 C8 120.8(3)
C6 C7 H7 119.6
C8 C7 H7 119.6
C3 C8 C7 119.6(3)
C3 C8 H8 120.2
C7 C8 H8 120.2
C14 C9 C10 119.9(2)
C14 C9 P2 120.7(2)
C10 C9 P2 119.4(2)
C11 C10 C9 119.9(3)
C11 C10 H10 120.1
C9 C10 H10 120.1
C12 C11 C10 120.0(3)
C12 C11 H11 120.0
C10 C11 H11 120.0
C13 C12 C11 120.0(2)
C13 C12 H12 120.0
C11 C12 H12 120.0
C14 C13 C12 120.1(3)
C14 C13 H13 119.9
C12 C13 H13 119.9
C13 C14 C9 120.1(3)
C13 C14 H14 120.0
C9 C14 H14 120.0
C20 C15 C16 119.6(2)
C20 C15 P2 118.11(18)
C16 C15 P2 122.18(18)
C17 C16 C15 120.0(2)
C17 C16 H16 120.0
C15 C16 H16 120.0
C16 C17 C18 120.3(2)
C16 C17 H17 119.9
C18 C17 H17 119.9
C19 C18 C17 120.0(2)
C19 C18 H18 120.0
C17 C18 H18 120.0
C18 C19 C20 120.4(2)
C18 C19 H19 119.8
C20 C19 H19 119.8
C19 C20 C15 119.7(2)
C19 C20 H20 120.2
C15 C20 H20 120.2
C22 C21 P3 117.02(18)
C22 C21 P1 120.40(18)
P3 C21 P1 122.11(14)
N2 C22 C21 179.5(3)
C24 C23 C28 120.1(2)
C24 C23 P3 119.87(19)
C28 C23 P3 120.0(2)
C23 C24 C25 120.1(2)
C23 C24 H24 119.9
C25 C24 H24 119.9
C26 C25 C24 119.6(3)
C26 C25 H25 120.2
C24 C25 H25 120.2
C25 C26 C27 120.9(3)
C25 C26 H26 119.5
C27 C26 H26 119.5
C26 C27 C28 119.7(3)
C26 C27 H27 120.2
C28 C27 H27 120.2
C27 C28 C23 119.6(3)
C27 C28 H28 120.2
C23 C28 H28 120.2
C30 C29 C34 119.7(3)
C30 C29 P3 121.9(2)
C34 C29 P3 118.1(2)
C31 C30 C29 119.7(3)
C31 C30 H30 120.2
C29 C30 H30 120.2
C32 C31 C30 120.3(3)
C32 C31 H31 119.9
C30 C31 H31 119.9
C31 C32 C33 120.5(3)
C31 C32 H32 119.7
C33 C32 H32 119.7
C32 C33 C34 119.8(3)
C32 C33 H33 120.1
C34 C33 H33 120.1
C33 C34 C29 120.0(3)
C33 C34 H34 120.0
C29 C34 H34 120.0
C40 C35 C36 119.7(3)
C40 C35 P3 121.8(2)
C36 C35 P3 118.4(2)
C37 C36 C35 119.7(3)
C37 C36 H36 120.2
C35 C36 H36 120.2
C38 C37 C36 120.1(3)
C38 C37 H37 120.0
C36 C37 H37 120.0
C39 C38 C37 120.2(3)
C39 C38 H38 119.9
C37 C38 H38 119.9
C38 C39 C40 120.5(3)
C38 C39 H39 119.8
C40 C39 H39 119.8
C39 C40 C35 119.8(3)
C39 C40 H40 120.1
C35 C40 H40 120.1
C46 C41 C42 119.3(2)
C46 C41 P1 120.88(19)
C42 C41 P1 119.8(2)
C41 C42 C43 119.9(3)
C41 C42 H42 120.0
C43 C42 H42 120.0
C44 C43 C42 120.0(3)
C44 C43 H43 120.0
C42 C43 H43 120.0
C45 C44 C43 120.4(2)
C45 C44 H44 119.8
C43 C44 H44 119.8
C44 C45 C46 120.0(3)
C44 C45 H45 120.0
C46 C45 H45 120.0
C45 C46 C41 120.3(2)
C45 C46 H46 119.8
C41 C46 H46 119.8
Cl1A_1 C1A_1 Cl2A_1 116.1(8)
Cl1A_1 C1A_1 H1AA_1 108.3
Cl2A_1 C1A_1 H1AA_1 108.3
Cl1A_1 C1A_1 H1AB_1 108.3
Cl2A_1 C1A_1 H1AB_1 108.3
H1AA_1 C1A_1 H1AB_1 107.4
Cl2B_1 C1B_1 Cl1B_1 110.4(4)
Cl2B_1 C1B_1 H1BA_1 109.6
Cl1B_1 C1B_1 H1BA_1 109.6
Cl2B_1 C1B_1 H1BB_1 109.6
Cl1B_1 C1B_1 H1BB_1 109.6
H1BA_1 C1B_1 H1BB_1 108.1

loop_
_geom_bond_atom_site_label_1
_geom_bond_atom_site_label_2
_geom_bond_distance
Au1 P1 2.2333(6)
Au1 Cl1 2.3004(7)
P1 C1 1.779(2)
P1 C21 1.792(2)
P1 C41 1.820(2)
P2 C1 1.726(2)
P2 C15 1.804(2)
P2 C9 1.808(2)
P2 C3 1.810(3)
N1 C2 1.156(4)
N2 C22 1.161(4)
C1 C2 1.408(4)
C3 C8 1.391(4)
C3 C4 1.393(4)
P3 C21 1.739(2)
P3 C23 1.805(3)
P3 C35 1.807(3)
P3 C29 1.807(3)
C4 C5 1.392(4)
C4 H4 0.9500
C5 C6 1.388(4)
C5 H5 0.9500
C6 C7 1.380(4)
C6 H6 0.9500
C7 C8 1.393(4)
C7 H7 0.9500
C8 H8 0.9500
C9 C14 1.393(4)
C9 C10 1.393(4)
C10 C11 1.391(4)
C10 H10 0.9500
C11 C12 1.391(4)
C11 H11 0.9500
C12 C13 1.388(4)
C12 H12 0.9500
C13 C14 1.387(4)
C13 H13 0.9500
C14 H14 0.9500
C15 C20 1.401(3)
C15 C16 1.405(4)
C16 C17 1.383(4)
C16 H16 0.9500
C17 C18 1.391(4)
C17 H17 0.9500
C18 C19 1.387(4)
C18 H18 0.9500
C19 C20 1.391(3)
C19 H19 0.9500
C20 H20 0.9500
C21 C22 1.401(3)
C23 C24 1.390(4)
C23 C28 1.401(4)
C24 C25 1.391(4)
C24 H24 0.9500
C25 C26 1.386(4)
C25 H25 0.9500
C26 C27 1.389(4)
C26 H26 0.9500
C27 C28 1.392(4)
C27 H27 0.9500
C28 H28 0.9500
C29 C30 1.394(4)
C29 C34 1.402(4)
C30 C31 1.392(4)
C30 H30 0.9500
C31 C32 1.379(5)
C31 H31 0.9500
C32 C33 1.386(5)
C32 H32 0.9500
C33 C34 1.387(4)
C33 H33 0.9500
C34 H34 0.9500
C35 C40 1.392(4)
C35 C36 1.403(4)
C36 C37 1.391(4)
C36 H36 0.9500
C37 C38 1.388(5)
C37 H37 0.9500
C38 C39 1.378(5)
C38 H38 0.9500
C39 C40 1.391(4)
C39 H39 0.9500
C40 H40 0.9500
C41 C46 1.395(4)
C41 C42 1.395(4)
C42 C43 1.399(4)
C42 H42 0.9500
C43 C44 1.383(5)
C43 H43 0.9500
C44 C45 1.382(4)
C44 H44 0.9500
C45 C46 1.391(4)
C45 H45 0.9500
C46 H46 0.9500
Cl1A_1 C1A_1 1.734(11)
Cl2A_1 C1A_1 1.760(12)
C1A_1 H1AA_1 0.9900
C1A_1 H1AB_1 0.9900
Cl1B_1 C1B_1 1.759(7)
Cl2B_1 C1B_1 1.755(7)
C1B_1 H1BA_1 0.9900
C1B_1 H1BB_1 0.9900

loop_
_geom_torsion_atom_site_label_1
_geom_torsion_atom_site_label_2
_geom_torsion_atom_site_label_3
_geom_torsion_atom_site_label_4
_geom_torsion
C2 C1 C21 C22 63.7(2)
C1 P3 C21 C22 164.6(5)
